data_7251844
loop_
_publ_author_name
'Alexander, Carlson'
'Cheung, Tsz-Lam'
'Kumar, Chowan Ashok'
'Hor, Catherine H. H.'
'Li, Huishan'
'Zou, Xiuzhi'
'Parker, David'

_publ_section_title
;
 Synthesis and preliminary assessment of fluorescent probes based on the
 competitive GPCR antagonists vismodegib and masupirdine
;
_journal_issue 20
_journal_name_full 'RSC Advances'
_journal_page_first 17745
_journal_page_last 17752
_journal_paper_doi 10.1039/D6RA01214K
_journal_volume 16
_journal_year 2026
_chemical_compound_source
;
?
;
_chemical_formula_moiety ' C19 H20 O7 '
_chemical_formula_sum 'C19 H20 O7'
_chemical_formula_weight 360.36
_space_group_IT_number 61
_space_group_name_Hall '-P 2ac 2ab'
_space_group_name_H-M_alt 'P b c a'
_symmetry_cell_setting orthorhombic
_symmetry_space_group_name_H-M 'P b c a'
_atom_sites_solution_hydrogens geom
_atom_sites_solution_primary direct
_audit_block_doi 10.5517/cc8h5c8
_audit_creation_date 04-27-04
_audit_creation_method CRYSTALS_ver_12-03-99
_audit_update_record
;
2004-10-15 deposited with the CCDC.	2026-03-16 downloaded from the CCDC.
;
_cell_angle_alpha 90
_cell_angle_beta 90
_cell_angle_gamma 90
_cell_formula_units_Z 8
_cell_length_a 10.81400(10)
_cell_length_b 13.7985(2)
_cell_length_c 23.5044(3)
_cell_measurement_reflns_used 41020
_cell_measurement_temperature 200
_cell_measurement_theta_max 27
_cell_measurement_theta_min 3
_cell_volume 3507.26(8)
_computing_cell_refinement
;
Denzo/Scalepack (Otwinowski & Minor, 1996)
;
_computing_data_collection
;
COLLECT (Nonius BV, 1997)
;
_computing_data_reduction
;
Denzo/Scalepack (Otwinowski & Minor, 1996)
;
_computing_molecular_graphics
;
CAMERON (Watkin et al 1996)
;
_computing_publication_material
;
CRYSTALS (Watkin et al 2003)
;
_computing_structure_refinement
;
CRYSTALS (Watkin et al 2003)
;
_computing_structure_solution
;
SIR92 (Altomare et al, 1994)
;
_diffrn_ambient_temperature 200
_diffrn_measured_fraction_theta_full 0.999
_diffrn_measured_fraction_theta_max 0.999
_diffrn_measurement_device_type
;
Nonius Kappa CCD
;
_diffrn_measurement_method ' \f and \w scans with CCD '
_diffrn_radiation_monochromator graphite
_diffrn_radiation_type 'Mo K\a'
_diffrn_radiation_wavelength 0.71073
_diffrn_reflns_av_R_equivalents 0.03
_diffrn_reflns_limit_h_max 14
_diffrn_reflns_limit_h_min -13
_diffrn_reflns_limit_k_max 17
_diffrn_reflns_limit_k_min -17
_diffrn_reflns_limit_l_max 30
_diffrn_reflns_limit_l_min -30
_diffrn_reflns_number 46563
_diffrn_reflns_theta_full 27.477
_diffrn_reflns_theta_max 27.477
_diffrn_reflns_theta_min 2.559
_diffrn_standards_decay_% 0.00
_diffrn_standards_interval_count 0
_diffrn_standards_interval_time 0
_diffrn_standards_number 0
_exptl_absorpt_coefficient_mu 0.105
_exptl_absorpt_correction_T_max 0.989
_exptl_absorpt_correction_T_min 0.974
_exptl_absorpt_correction_type integration
_exptl_absorpt_process_details
;
via Gaussian method (Coppens, 1970) implemented in maXus (2000)
;
_exptl_crystal_colour ' colourless '
_exptl_crystal_density_diffrn 1.365
_exptl_crystal_density_meas ?
_exptl_crystal_description ' rod '
_exptl_crystal_F_000 1520
_exptl_crystal_size_max 0.40
_exptl_crystal_size_mid 0.15
_exptl_crystal_size_min 0.11
_refine_diff_density_max 0.19
_refine_diff_density_min -0.17
_refine_ls_extinction_method None
_refine_ls_goodness_of_fit_ref 1.0803
_refine_ls_hydrogen_treatment noref
_refine_ls_matrix_type full
_refine_ls_number_parameters 235
_refine_ls_number_reflns 2500
_refine_ls_number_restraints 0
_refine_ls_R_factor_all 0.0392
_refine_ls_R_factor_gt 0.0339
_refine_ls_shift/su_max 0.000310
_refine_ls_structure_factor_coef F
_refine_ls_weighting_details
;
Method, part 1, Chebychev polynomial, (Watkin, 1994, Prince, 1982)
[weight] = 1.0/[A~0~*T~0~(x)+A~1~*T~1~(x) ... +A~n-1~]*T~n-1~(x)]
where A~i~ are the Chebychev coefficients listed below and x= Fcalc/Fmax
Method = Robust Weighting (Prince, 1982)
W = [weight] * [1-(deltaF/6*sigmaF)^2^]^2^
A~i~ are:
0.550 0.342 0.257
;
_refine_ls_weighting_scheme calc
_refine_ls_wR_factor_all 0.0451
_refine_ls_wR_factor_gt 0.0410
_refine_ls_wR_factor_ref 0.0410
_reflns_limit_h_max 14
_reflns_limit_h_min 0
_reflns_limit_k_max 17
_reflns_limit_k_min 0
_reflns_limit_l_max 30
_reflns_limit_l_min 0
_reflns_number_gt 2500
_reflns_number_total 4008
_reflns_threshold_expression I>2.00u(I)
_cod_data_source_file d6ra01214k2.cif
_cod_data_source_block mss042
_cod_depositor_comments
;
The following automatic conversions were performed:

data item '_symmetry_cell_setting' value 'Orthorhombic' was changed
to 'orthorhombic' in accordance with the
/home/data/users/saulius/crontab/automatic-downloads/rss-feeds/RSC/lib/dictionaries/cif_core.dic
dictionary named 'cif_core.dic' version 2.4.2 last updated on
2011-04-26.

data item '_exptl_crystal_density_meas' value 'not measured' was
changed to '?' -- the value is perceived as not measured.

Automatic conversion script
Id: cif_fix_values 8170 2020-07-09 18:12:32Z antanas 
;
_cod_original_cell_volume 3507.26(7)
_cod_original_sg_symbol_H-M 'P b c a '
_cod_original_formula_sum ' C19 H20 O7 '
_cod_database_code 7251844

loop_
_symmetry_equiv_pos_as_xyz
x,y,z
-x,-y,-z
-x+1/2,y+1/2,z
x+1/2,-y+1/2,-z
x,-y+1/2,z+1/2
-x,y+1/2,-z+1/2
-x+1/2,-y,z+1/2
x+1/2,y,-z+1/2

loop_
_atom_site_label
_atom_site_type_symbol
_atom_site_fract_x
_atom_site_fract_y
_atom_site_fract_z
_atom_site_U_iso_or_equiv
_atom_site_occupancy
_atom_site_adp_type
_atom_site_refinement_flags_posn
_atom_site_refinement_flags_adp
_atom_site_refinement_flags_occupancy
_atom_site_disorder_assembly
_atom_site_disorder_group
_atom_site_attached_hydrogens
C1 C 0.36793(15) 0.06995(14) 0.17973(7) 0.0390 1.0000 Uani . . . . . .
O2 O 0.41378(10) 0.10132(9) 0.23578(5) 0.0386 1.0000 Uani . . . . . .
C3 C 0.53935(14) 0.09602(11) 0.23756(6) 0.0300 1.0000 Uani . . . . . .
C4 C 0.58299(12) 0.05801(11) 0.18087(6) 0.0269 1.0000 Uani . . . . . .
C5 C 0.70166(13) 0.00073(11) 0.17182(6) 0.0265 1.0000 Uani . . . . . .
C6 C 0.72089(13) -0.00759(11) 0.10673(6) 0.0282 1.0000 Uani . . . . . .
C7 C 0.59964(14) -0.02387(11) 0.07533(6) 0.0321 1.0000 Uani . . . . . .
C8 C 0.48704(15) -0.01921(12) 0.09761(7) 0.0345 1.0000 Uani . . . . . .
C9 C 0.47055(14) 0.00342(12) 0.15951(6) 0.0311 1.0000 Uani . . . . . .
O10 O 0.59603(10) 0.12397(8) 0.27838(4) 0.0356 1.0000 Uani . . . . . .
C11 C 0.69501(14) -0.09905(12) 0.19890(7) 0.0323 1.0000 Uani . . . . . .
O12 O 0.69409(14) -0.09120(8) 0.25540(5) 0.0489 1.0000 Uani . . . . . .
C13 C 0.6859(3) -0.18061(15) 0.28743(9) 0.0679 1.0000 Uani . . . . . .
C14 C 0.78888(13) 0.08117(10) 0.08097(6) 0.0263 1.0000 Uani . . . . . .
C15 C 0.90749(13) 0.11384(10) 0.11327(6) 0.0269 1.0000 Uani . . . . . .
C16 C 0.99639(14) 0.03074(12) 0.12162(6) 0.0320 1.0000 Uani . . . . . .
O17 O 1.11211(10) 0.05410(9) 0.10034(5) 0.0380 1.0000 Uani . . . . . .
C18 C 1.11265(15) 0.14774(14) 0.07959(7) 0.0414 1.0000 Uani . . . . . .
C19 C 0.98440(14) 0.19115(12) 0.08194(6) 0.0318 1.0000 Uani . . . . . .
C20 C 0.93415(15) 0.21833(11) 0.02194(6) 0.0337 1.0000 Uani . . . . . .
C21 C 0.89014(15) 0.12875(12) -0.00807(6) 0.0333 1.0000 Uani . . . . . .
C22 C 0.82209(13) 0.06397(12) 0.01949(6) 0.0313 1.0000 Uani . . . . . .
O23 O 0.98014(11) -0.04699(8) 0.14241(5) 0.0437 1.0000 Uani . . . . . .
O24 O 1.20746(12) 0.18155(14) 0.06336(7) 0.0722 1.0000 Uani . . . . . .
C25 C 1.02420(18) 0.27675(13) -0.01476(7) 0.0451 1.0000 Uani . . . . . .
O26 O 0.69043(14) -0.17499(9) 0.17409(6) 0.0536 1.0000 Uani . . . . . .
H11 H 0.35736(15) 0.12631(14) 0.15344(7) 0.0461 1.0000 Uiso R . . . . .
H12 H 0.28779(15) 0.03425(14) 0.18312(7) 0.0461 1.0000 Uiso R . . . . .
H41 H 0.59055(12) 0.11611(11) 0.15568(6) 0.0315 1.0000 Uiso R . . . . .
H51 H 0.77235(13) 0.03715(11) 0.18899(6) 0.0306 1.0000 Uiso R . . . . .
H61 H 0.77497(13) -0.06510(11) 0.09957(6) 0.0327 1.0000 Uiso R . . . . .
H71 H 0.60528(14) -0.03956(11) 0.03387(6) 0.0377 1.0000 Uiso R . . . . .
H81 H 0.41300(15) -0.03112(12) 0.07310(7) 0.0400 1.0000 Uiso R . . . . .
H91 H 0.46117(14) -0.05826(12) 0.18143(6) 0.0372 1.0000 Uiso R . . . . .
H131 H 0.6859(3) -0.16588(15) 0.32909(9) 0.0822 1.0000 Uiso R . . . . .
H132 H 0.7583(3) -0.22276(15) 0.27808(9) 0.0822 1.0000 Uiso R . . . . .
H133 H 0.6077(3) -0.21501(15) 0.27714(9) 0.0822 1.0000 Uiso R . . . . .
H141 H 0.72925(13) 0.13649(10) 0.08264(6) 0.0306 1.0000 Uiso R . . . . .
H151 H 0.88509(13) 0.13937(10) 0.15173(6) 0.0312 1.0000 Uiso R . . . . .
H191 H 0.98772(14) 0.25123(12) 0.10569(6) 0.0368 1.0000 Uiso R . . . . .
H201 H 0.85974(15) 0.26007(11) 0.02806(6) 0.0392 1.0000 Uiso R . . . . .
H211 H 0.91259(15) 0.11776(12) -0.04884(6) 0.0386 1.0000 Uiso R . . . . .
H221 H 0.79276(13) 0.00423(12) -0.00046(6) 0.0365 1.0000 Uiso R . . . . .
H251 H 0.98506(18) 0.29128(13) -0.05235(7) 0.0536 1.0000 Uiso R . . . . .
H252 H 1.10143(18) 0.23826(13) -0.02085(7) 0.0536 1.0000 Uiso R . . . . .
H253 H 1.04502(18) 0.33883(13) 0.00498(7) 0.0536 1.0000 Uiso R . . . . .

loop_
_atom_site_aniso_label
_atom_site_aniso_U_11
_atom_site_aniso_U_22
_atom_site_aniso_U_33
_atom_site_aniso_U_23
_atom_site_aniso_U_13
_atom_site_aniso_U_12
C1 0.0278(8) 0.0562(11) 0.0329(8) 0.0000(7) -0.0018(6) 0.0044(7)
O2 0.0280(6) 0.0544(7) 0.0333(6) -0.0017(5) 0.0022(4) 0.0080(5)
C3 0.0305(8) 0.0295(7) 0.0299(7) 0.0057(6) 0.0038(6) 0.0034(6)
C4 0.0258(7) 0.0282(7) 0.0266(7) 0.0028(5) 0.0008(5) -0.0002(6)
C5 0.0253(7) 0.0285(7) 0.0258(7) 0.0012(5) 0.0008(5) -0.0007(5)
C6 0.0278(7) 0.0294(7) 0.0273(7) -0.0015(6) 0.0011(6) 0.0000(6)
C7 0.0335(8) 0.0342(8) 0.0285(7) -0.0019(6) -0.0021(6) -0.0051(6)
C8 0.0322(8) 0.0376(8) 0.0338(7) -0.0005(7) -0.0061(6) -0.0056(7)
C9 0.0257(7) 0.0362(8) 0.0313(7) 0.0032(6) -0.0007(6) -0.0019(6)
O10 0.0367(6) 0.0405(6) 0.0296(5) -0.0018(5) 0.0008(5) 0.0019(5)
C11 0.0309(8) 0.0314(8) 0.0347(8) 0.0018(6) 0.0002(6) 0.0021(6)
O12 0.0826(10) 0.0311(6) 0.0328(6) 0.0075(5) 0.0088(6) 0.0070(6)
C13 0.118(2) 0.0367(10) 0.0492(11) 0.0183(9) 0.0183(12) 0.0165(12)
C14 0.0242(6) 0.0295(7) 0.0251(6) -0.0012(6) 0.0008(5) 0.0012(6)
C15 0.0258(7) 0.0305(7) 0.0243(6) -0.0023(5) 0.0011(5) 0.0005(6)
C16 0.0276(8) 0.0390(8) 0.0293(7) -0.0049(6) -0.0022(6) 0.0007(6)
O17 0.0265(6) 0.0531(7) 0.0345(6) -0.0035(5) 0.0014(4) 0.0050(5)
C18 0.0299(8) 0.0582(11) 0.0363(9) 0.0038(8) 0.0020(7) -0.0045(8)
C19 0.0312(8) 0.0339(8) 0.0302(7) -0.0029(6) 0.0034(6) -0.0049(6)
C20 0.0339(8) 0.0348(8) 0.0322(7) 0.0025(7) 0.0060(6) 0.0015(6)
C21 0.0337(8) 0.0413(8) 0.0250(7) 0.0002(6) 0.0018(6) 0.0032(7)
C22 0.0310(8) 0.0370(8) 0.0258(7) -0.0028(6) -0.0005(6) 0.0003(6)
O23 0.0395(6) 0.0377(6) 0.0539(7) 0.0060(6) -0.0062(5) 0.0043(5)
O24 0.0310(7) 0.0994(12) 0.0861(11) 0.0378(10) 0.0055(7) -0.0102(8)
C25 0.0509(10) 0.0424(9) 0.0419(9) 0.0067(8) 0.0091(8) -0.0079(8)
O26 0.0846(10) 0.0307(6) 0.0455(7) -0.0007(5) -0.0057(7) -0.0024(6)

loop_
_atom_type_symbol
_atom_type_scat_dispersion_real
_atom_type_scat_dispersion_imag
_atom_type_scat_Cromer_Mann_a1
_atom_type_scat_Cromer_Mann_b1
_atom_type_scat_Cromer_Mann_a2
_atom_type_scat_Cromer_Mann_b2
_atom_type_scat_Cromer_Mann_a3
_atom_type_scat_Cromer_Mann_b3
_atom_type_scat_Cromer_Mann_a4
_atom_type_scat_Cromer_Mann_b4
_atom_type_scat_Cromer_Mann_c
_atom_type_scat_source
'C ' 0.0033 0.0016 2.3100 20.8439 1.0200 10.2075 1.5886 0.5687 0.8650 51.6512 0.2156 International_Tables_Vol_IV_Table_2.2B
'H ' 0.0000 0.0000 0.4930 10.5109 0.3229 26.1257 0.1402 3.1424 0.0408 57.7998 0.0030 International_Tables_Vol_IV_Table_2.2B
'O ' 0.0106 0.0060 3.0485 13.2771 2.2868 5.7011 1.5463 0.3239 0.8670 32.9089 0.2508 International_Tables_Vol_IV_Table_2.2B

loop_
_citation_id
_citation_doi
_citation_year
1 10.1021/jo048108a 2005

loop_
_exptl_crystal_face_index_h
_exptl_crystal_face_index_k
_exptl_crystal_face_index_l
_exptl_crystal_face_perp_dist
1 0 0 0.200
0 1 0 0.070
0 -1 0 0.080
0 0 1 0.050
0 0 -1 0.060
-1 0 -2 0.187
-1 0 2 0.180
1 0 2 0.120
1 -1 0 0.159

loop_
_geom_angle_atom_site_label_1
_geom_angle_site_symmetry_1
_geom_angle_atom_site_label_2
_geom_angle_site_symmetry_2
_geom_angle_atom_site_label_3
_geom_angle_site_symmetry_3
_geom_angle
_geom_angle_publ_flag
O2 . C1 . C9 . 102.23(12) yes
O2 . C1 . H11 . 111.267 no
C9 . C1 . H11 . 111.151 no
O2 . C1 . H12 . 111.427 no
C9 . C1 . H12 . 111.158 no
H11 . C1 . H12 . 109.467 no
C1 . O2 . C3 . 110.35(11) yes
O2 . C3 . C4 . 107.69(12) yes
O2 . C3 . O10 . 121.08(14) yes
C4 . C3 . O10 . 131.11(14) yes
C3 . C4 . C5 . 124.61(12) yes
C3 . C4 . C9 . 102.38(12) yes
C5 . C4 . C9 . 111.84(12) yes
C3 . C4 . H41 . 105.657 no
C5 . C4 . H41 . 105.349 no
C9 . C4 . H41 . 105.539 no
C4 . C5 . C6 . 106.85(11) yes
C4 . C5 . C11 . 111.86(12) yes
C6 . C5 . C11 . 110.69(12) yes
C4 . C5 . H51 . 109.088 no
C6 . C5 . H51 . 109.487 no
C11 . C5 . H51 . 108.827 no
C5 . C6 . C7 . 112.00(12) yes
C5 . C6 . C14 . 113.00(11) yes
C7 . C6 . C14 . 109.62(12) yes
C5 . C6 . H61 . 107.676 no
C7 . C6 . H61 . 107.773 no
C14 . C6 . H61 . 106.473 no
C6 . C7 . C8 . 126.31(13) yes
C6 . C7 . H71 . 116.878 no
C8 . C7 . H71 . 116.810 no
C7 . C8 . C9 . 120.16(14) yes
C7 . C8 . H81 . 119.947 no
C9 . C8 . H81 . 119.895 no
C1 . C9 . C4 . 100.51(12) yes
C1 . C9 . C8 . 121.15(13) yes
C4 . C9 . C8 . 109.24(12) yes
C1 . C9 . H91 . 106.234 no
C4 . C9 . H91 . 109.497 no
C8 . C9 . H91 . 109.557 no
C5 . C11 . O12 . 110.14(13) yes
C5 . C11 . O26 . 126.15(14) yes
O12 . C11 . O26 . 123.70(15) yes
C11 . O12 . C13 . 116.70(15) yes
O12 . C13 . H131 . 109.628 no
O12 . C13 . H132 . 109.479 no
H131 . C13 . H132 . 109.476 no
O12 . C13 . H133 . 109.293 no
H131 . C13 . H133 . 109.475 no
H132 . C13 . H133 . 109.476 no
C6 . C14 . C15 . 115.38(12) yes
C6 . C14 . C22 . 111.26(12) yes
C15 . C14 . C22 . 108.46(11) yes
C6 . C14 . H141 . 106.362 no
C15 . C14 . H141 . 106.923 no
C22 . C14 . H141 . 108.136 no
C14 . C15 . C16 . 111.60(12) yes
C14 . C15 . C19 . 114.35(12) yes
C16 . C15 . C19 . 104.15(12) yes
C14 . C15 . H151 . 110.071 no
C16 . C15 . H151 . 107.721 no
C19 . C15 . H151 . 108.599 no
C15 . C16 . O17 . 110.58(13) yes
C15 . C16 . O23 . 130.04(14) yes
O17 . C16 . O23 . 119.37(14) yes
C16 . O17 . C18 . 110.42(12) yes
O17 . C18 . C19 . 110.72(13) yes
O17 . C18 . O24 . 118.94(17) yes
C19 . C18 . O24 . 130.33(18) yes
C15 . C19 . C18 . 103.80(13) yes
C15 . C19 . C20 . 114.29(12) yes
C18 . C19 . C20 . 112.48(13) yes
C15 . C19 . H191 . 109.080 no
C18 . C19 . H191 . 108.413 no
C20 . C19 . H191 . 108.561 no
C19 . C20 . C21 . 109.76(13) yes
C19 . C20 . C25 . 114.54(14) yes
C21 . C20 . C25 . 111.76(13) yes
C19 . C20 . H201 . 106.803 no
C21 . C20 . H201 . 106.673 no
C25 . C20 . H201 . 106.843 no
C20 . C21 . C22 . 120.09(14) yes
C20 . C21 . H211 . 119.885 no
C22 . C21 . H211 . 120.027 no
C14 . C22 . C21 . 119.61(14) yes
C14 . C22 . H221 . 120.231 no
C21 . C22 . H221 . 120.162 no
C20 . C25 . H251 . 109.531 no
C20 . C25 . H252 . 109.416 no
H251 . C25 . H252 . 109.476 no
C20 . C25 . H253 . 109.453 no
H251 . C25 . H253 . 109.476 no
H252 . C25 . H253 . 109.476 no

loop_
_geom_bond_atom_site_label_1
_geom_bond_site_symmetry_1
_geom_bond_atom_site_label_2
_geom_bond_site_symmetry_2
_geom_bond_distance
_geom_bond_publ_flag
C1 . O2 . 1.4726(19) yes
C1 . C9 . 1.517(2) yes
C1 . H11 . 1.000 no
C1 . H12 . 1.000 no
O2 . C3 . 1.3605(18) yes
C3 . C4 . 1.508(2) yes
C3 . O10 . 1.2021(18) yes
C4 . C5 . 1.5221(19) yes
C4 . C9 . 1.516(2) yes
C4 . H41 . 1.000 no
C5 . C6 . 1.5482(19) yes
C5 . C11 . 1.518(2) yes
C5 . H51 . 1.000 no
C6 . C7 . 1.521(2) yes
C6 . C14 . 1.552(2) yes
C6 . H61 . 1.000 no
C7 . C8 . 1.327(2) yes
C7 . H71 . 1.000 no
C8 . C9 . 1.499(2) yes
C8 . H81 . 1.000 no
C9 . H91 . 1.000 no
C11 . O12 . 1.3326(19) yes
C11 . O26 . 1.200(2) yes
O12 . C13 . 1.448(2) yes
C13 . H131 . 1.000 no
C13 . H132 . 1.000 no
C13 . H133 . 1.000 no
C14 . C15 . 1.5571(19) yes
C14 . C22 . 1.508(2) yes
C14 . H141 . 1.000 no
C15 . C16 . 1.509(2) yes
C15 . C19 . 1.540(2) yes
C15 . H151 . 1.000 no
C16 . O17 . 1.3857(18) yes
C16 . O23 . 1.192(2) yes
O17 . C18 . 1.381(2) yes
C18 . C19 . 1.512(2) yes
C18 . O24 . 1.189(2) yes
C19 . C20 . 1.557(2) yes
C19 . H191 . 1.000 no
C20 . C21 . 1.501(2) yes
C20 . C25 . 1.530(2) yes
C20 . H201 . 1.000 no
C21 . C22 . 1.327(2) yes
C21 . H211 . 1.000 no
C22 . H221 . 1.000 no
C25 . H251 . 1.000 no
C25 . H252 . 1.000 no
C25 . H253 . 1.000 no

loop_
_geom_contact_atom_site_label_1
_geom_contact_atom_site_label_2
_geom_contact_distance
_geom_contact_site_symmetry_1
_geom_contact_site_symmetry_2
_geom_contact_publ_flag
O2 C13 3.243(2) . 6_655 no
O2 C5 3.450(2) . 8_455 no
O2 O10 3.466(2) . 8_455 no
O2 C15 3.553(2) . 8_455 no
O2 O12 3.570(2) . 8_455 no
O2 O23 3.592(2) . 8_455 no
O10 C16 2.888(2) . 8_455 no
O10 O17 3.014(2) . 8_455 no
O10 C1 3.189(2) . 8 no
O10 O23 3.256(2) . 8_455 no
O10 C15 3.265(2) . 8_455 no
O10 C18 3.359(2) . 8_455 no
O10 C13 3.589(3) . 3_655 no
O12 C1 3.287(2) . 8 no
O12 O23 3.390(2) . 8_455 no
O17 C21 3.327(2) . 2_755 no
O17 C22 3.331(2) . 2_755 no
O17 C1 3.344(2) . 1_655 no
O23 C13 3.327(3) . 8 no
O23 C3 3.502(2) . 8 no
O24 C20 3.455(2) . 4 no
O24 C21 3.527(2) . 4 no
O24 C1 3.587(2) . 1_655 no
O26 C15 3.414(2) . 3_645 no
O26 C19 3.417(2) . 3_645 no
C1 C13 3.575(3) . 6_655 no
C3 C16 3.462(2) . 8_455 no

loop_
_geom_torsion_atom_site_label_1
_geom_torsion_atom_site_label_2
_geom_torsion_atom_site_label_3
_geom_torsion_atom_site_label_4
_geom_torsion_site_symmetry_1
_geom_torsion_site_symmetry_2
_geom_torsion_site_symmetry_3
_geom_torsion_site_symmetry_4
_geom_torsion
_geom_torsion_publ_flag
O2 C1 C9 C4 . . . . -38.6(1) no
O2 C1 C9 C8 . . . . -158.9(1) no
O2 C3 C4 C5 . . . . -152.0(1) no
O2 C3 C4 C9 . . . . -24.1(2) no
O10 C3 O2 C1 . . . . 175.5(1) no
O10 C3 C4 C5 . . . . 32.1(3) no
O10 C3 C4 C9 . . . . 160.0(2) no
O12 C11 C5 C4 . . . . -68.7(2) no
O12 C11 C5 C6 . . . . 172.2(1) no
O17 C16 C15 C14 . . . . 125.5(1) no
O17 C16 C15 C19 . . . . 1.7(2) no
O17 C18 C19 C15 . . . . 5.9(2) no
O17 C18 C19 C20 . . . . -118.2(1) no
O23 C16 O17 C18 . . . . -178.4(1) no
O23 C16 C15 C14 . . . . -54.0(2) no
O23 C16 C15 C19 . . . . -177.8(2) no
O24 C18 O17 C16 . . . . 174.8(2) no
O24 C18 C19 C15 . . . . -174.0(2) no
O24 C18 C19 C20 . . . . 61.9(2) no
O26 C11 O12 C13 . . . . -0.6(3) no
O26 C11 C5 C4 . . . . 110.9(2) no
O26 C11 C5 C6 . . . . -8.2(2) no
C1 O2 C3 C4 . . . . -0.9(2) no
C1 C9 C4 C3 . . . . 38.1(1) no
C1 C9 C4 C5 . . . . 173.7(1) no
C1 C9 C8 C7 . . . . 139.7(2) no
C3 O2 C1 C9 . . . . 25.5(2) no
C3 C4 C5 C6 . . . . -170.3(1) no
C3 C4 C5 C11 . . . . 68.4(2) no
C3 C4 C9 C8 . . . . 166.6(1) no
C4 C5 C6 C7 . . . . -38.9(2) no
C4 C5 C6 C14 . . . . 85.5(1) no
C4 C9 C8 C7 . . . . 23.8(2) no
C5 C4 C9 C8 . . . . -57.8(2) no
C5 C6 C7 C8 . . . . 8.6(2) no
C5 C6 C14 C15 . . . . 47.7(2) no
C5 C6 C14 C22 . . . . 171.8(1) no
C5 C11 O12 C13 . . . . 179.0(2) no
C6 C5 C4 C9 . . . . 65.8(1) no
C6 C7 C8 C9 . . . . -0.4(3) no
C6 C14 C15 C16 . . . . 52.9(2) no
C6 C14 C15 C19 . . . . 170.8(1) no
C6 C14 C22 C21 . . . . -174.2(1) no
C7 C6 C5 C11 . . . . 83.1(1) no
C7 C6 C14 C15 . . . . 173.3(1) no
C7 C6 C14 C22 . . . . -62.6(1) no
C8 C7 C6 C14 . . . . -117.6(2) no
C9 C4 C5 C11 . . . . -55.5(2) no
C11 C5 C6 C14 . . . . -152.5(1) no
C14 C15 C19 C18 . . . . -126.4(1) no
C14 C15 C19 C20 . . . . -3.5(2) no
C14 C22 C21 C20 . . . . 0.3(2) no
C15 C14 C22 C21 . . . . -46.3(2) no
C15 C16 O17 C18 . . . . 2.1(2) no
C15 C19 C20 C21 . . . . -40.1(2) no
C15 C19 C20 C25 . . . . -166.8(1) no
C16 O17 C18 C19 . . . . -5.1(2) no
C16 C15 C14 C22 . . . . -72.6(1) no
C16 C15 C19 C18 . . . . -4.3(1) no
C16 C15 C19 C20 . . . . 118.6(1) no
C18 C19 C20 C21 . . . . 77.9(2) no
C18 C19 C20 C25 . . . . -48.7(2) no
C19 C15 C14 C22 . . . . 45.3(2) no
C19 C20 C21 C22 . . . . 44.5(2) no
C22 C21 C20 C25 . . . . 172.7(1) no
